data_7025715
loop_
_publ_author_name
'Yu, Xiao-Yang'
'Ye, Ling'
'Zhang, Xiao'
'Cui, Xiao-Bing'
'Zhang, Jian-Po'
'Xu, Ji-Qing'
'Hou, Qin'
'Wang, Tie-Gang'

_publ_section_title
;
 Fluorescent metal-organic polymers of zinc and cadmium from hydrothermal
 in situ acylation reaction.
;
_journal_issue 44
_journal_name_full 'Dalton transactions (Cambridge, England : 2003)'
_journal_page_first 10617
_journal_page_last 10625
_journal_paper_doi 10.1039/c002946g
_journal_volume 39
_journal_year 2010
_chemical_formula_sum 'C40 H24 N12 O8 Zn2'
_chemical_formula_weight 931.45
_chemical_name_systematic
;
?
;
_space_group_IT_number 2
_symmetry_cell_setting triclinic
_symmetry_space_group_name_Hall '-P 1'
_symmetry_space_group_name_H-M 'P -1'
_atom_sites_solution_hydrogens geom
_atom_sites_solution_primary direct
_atom_sites_solution_secondary difmap
_audit_creation_method SHELXL-97
_cell_angle_alpha 80.71(3)
_cell_angle_beta 76.27(3)
_cell_angle_gamma 80.67(3)
_cell_formula_units_Z 1
_cell_length_a 6.9067(14)
_cell_length_b 9.7485(19)
_cell_length_c 12.966(3)
_cell_measurement_temperature 293(2)
_cell_volume 829.9(3)
_computing_structure_refinement 'SHELXL-97 (Sheldrick, 1997)'
_computing_structure_solution 'SHELXS-97 (Sheldrick, 1990)'
_diffrn_ambient_temperature 293(2)
_diffrn_measured_fraction_theta_full 0.987
_diffrn_measured_fraction_theta_max 0.987
_diffrn_radiation_monochromator graphite
_diffrn_radiation_source 'fine-focus sealed tube'
_diffrn_radiation_type MoK\a
_diffrn_radiation_wavelength 0.71073
_diffrn_reflns_av_R_equivalents 0.0424
_diffrn_reflns_av_sigmaI/netI 0.0601
_diffrn_reflns_limit_h_max 8
_diffrn_reflns_limit_h_min -7
_diffrn_reflns_limit_k_max 12
_diffrn_reflns_limit_k_min -12
_diffrn_reflns_limit_l_max 16
_diffrn_reflns_limit_l_min -16
_diffrn_reflns_number 8219
_diffrn_reflns_theta_full 27.48
_diffrn_reflns_theta_max 27.48
_diffrn_reflns_theta_min 3.06
_exptl_absorpt_coefficient_mu 1.529
_exptl_absorpt_correction_T_max 0.9849
_exptl_absorpt_correction_T_min 0.8031
_exptl_absorpt_correction_type empirical
_exptl_crystal_density_diffrn 1.864
_exptl_crystal_density_method 'not measured'
_exptl_crystal_F_000 472
_exptl_crystal_size_max 0.15
_exptl_crystal_size_mid 0.06
_exptl_crystal_size_min 0.01
_refine_diff_density_max 0.499
_refine_diff_density_min -0.464
_refine_diff_density_rms 0.102
_refine_ls_extinction_method none
_refine_ls_goodness_of_fit_ref 1.041
_refine_ls_hydrogen_treatment constr
_refine_ls_matrix_type full
_refine_ls_number_parameters 280
_refine_ls_number_reflns 3755
_refine_ls_number_restraints 0
_refine_ls_restrained_S_all 1.041
_refine_ls_R_factor_all 0.0732
_refine_ls_R_factor_gt 0.0454
_refine_ls_shift/su_max 0.001
_refine_ls_shift/su_mean 0.000
_refine_ls_structure_factor_coef Fsqd
_refine_ls_weighting_details 'calc w=1/[\s^2^(Fo^2^)+(0.0426P)^2^+0.6588P] where P=(Fo^2^+2Fc^2^)/3'
_refine_ls_weighting_scheme calc
_refine_ls_wR_factor_gt 0.0935
_refine_ls_wR_factor_ref 0.1036
_reflns_number_gt 2745
_reflns_number_total 3755
_reflns_threshold_expression >2sigma(I)
_cod_data_source_file c002946g.txt
_cod_data_source_block p-2
_cod_depositor_comments
;
The following automatic conversions were performed:

'_symmetry_cell_setting' value 'Triclinic' changed to 'triclinic'
according to /home/saulius/struct/CIF-dictionaries/cif_core.dic
dictionary named 'cif_core.dic' version 2.4.2 from
2011-04-26.

'_exptl_absorpt_correction_type' value 'Empirical'
changed to 'empirical' according to
/home/saulius/struct/CIF-dictionaries/cif_core.dic dictionary named
'cif_core.dic' version 2.4.2 from 2011-04-26.

Automatic conversion script
Id: cif_fix_values 1891 2012-01-12 08:04:46Z andrius 
;
_cod_original_cell_volume 830.0(3)
_cod_original_sg_symbol_H-M P-1
_cod_database_code 7025715

loop_
_symmetry_equiv_pos_as_xyz
'x, y, z'
'-x, -y, -z'

loop_
_atom_site_label
_atom_site_type_symbol
_atom_site_fract_x
_atom_site_fract_y
_atom_site_fract_z
_atom_site_U_iso_or_equiv
_atom_site_adp_type
_atom_site_occupancy
_atom_site_symmetry_multiplicity
_atom_site_calc_flag
_atom_site_refinement_flags
Zn1 Zn 0.18635(6) 0.77344(4) 0.16726(3) 0.02842(14) Uani 1 1 d .
O1 O -0.4006(3) 0.2957(2) 0.75569(17) 0.0251(5) Uani 1 1 d .
O2 O 0.0349(4) 0.5568(2) 0.19626(19) 0.0373(6) Uani 1 1 d .
O3 O -0.1762(4) 0.0809(2) 0.38219(19) 0.0336(6) Uani 1 1 d .
O4 O -0.3054(4) 0.7804(2) 0.55657(19) 0.0330(6) Uani 1 1 d .
N1 N 0.1896(4) 0.9829(3) 0.1004(2) 0.0256(6) Uani 1 1 d .
N2 N 0.2758(4) 0.7482(3) 0.0095(2) 0.0251(6) Uani 1 1 d .
N3 N -0.0598(4) 0.7387(3) 0.2872(2) 0.0244(6) Uani 1 1 d .
N4 N -0.3572(4) 0.1148(3) 0.6600(2) 0.0279(6) Uani 1 1 d .
N5 N -0.1484(4) 0.7934(3) 0.3822(2) 0.0244(6) Uani 1 1 d .
H5 H -0.1494 0.8819 0.3816 0.029 Uiso 1 1 calc R
N6 N -0.2998(5) 0.0669(3) 0.5609(2) 0.0293(7) Uani 1 1 d .
H6 H -0.3089 -0.0200 0.5606 0.035 Uiso 1 1 calc R
C1 C 0.1393(5) 1.0973(4) 0.1508(3) 0.0316(8) Uani 1 1 d .
H1 H 0.0956 1.0863 0.2249 0.038 Uiso 1 1 calc R
C2 C 0.1501(6) 1.2315(4) 0.0966(3) 0.0348(8) Uani 1 1 d .
H2 H 0.1139 1.3093 0.1335 0.042 Uiso 1 1 calc R
C3 C 0.2151(5) 1.2469(4) -0.0120(3) 0.0340(8) Uani 1 1 d .
H3 H 0.2216 1.3360 -0.0502 0.041 Uiso 1 1 calc R
C4 C 0.2711(5) 1.1299(3) -0.0653(3) 0.0282(7) Uani 1 1 d .
H4 H 0.3187 1.1392 -0.1391 0.034 Uiso 1 1 calc R
C5 C 0.2553(5) 0.9989(3) -0.0071(3) 0.0230(7) Uani 1 1 d .
C6 C 0.3079(5) 0.8673(3) -0.0575(2) 0.0223(7) Uani 1 1 d .
C7 C 0.3827(5) 0.8646(4) -0.1662(3) 0.0297(8) Uani 1 1 d .
H7 H 0.4038 0.9473 -0.2117 0.036 Uiso 1 1 calc R
C8 C 0.4256(6) 0.7376(4) -0.2060(3) 0.0354(8) Uani 1 1 d .
H8 H 0.4775 0.7337 -0.2787 0.042 Uiso 1 1 calc R
C9 C 0.3906(6) 0.6162(4) -0.1369(3) 0.0358(9) Uani 1 1 d .
H9 H 0.4178 0.5296 -0.1623 0.043 Uiso 1 1 calc R
C10 C 0.3147(5) 0.6261(3) -0.0299(3) 0.0313(8) Uani 1 1 d .
H10 H 0.2895 0.5447 0.0167 0.038 Uiso 1 1 calc R
C11 C -0.2314(5) 0.2885(3) 0.4672(2) 0.0192(6) Uani 1 1 d .
C12 C -0.2320(5) 0.1389(3) 0.4653(3) 0.0252(7) Uani 1 1 d .
C13 C -0.3001(4) 0.4859(3) 0.5670(2) 0.0183(6) Uani 1 1 d .
H13 H -0.3465 0.5237 0.6312 0.022 Uiso 1 1 calc R
C14 C -0.2999(5) 0.3442(3) 0.5648(2) 0.0185(6) Uani 1 1 d .
C15 C -0.3573(5) 0.2480(3) 0.6625(2) 0.0207(7) Uani 1 1 d .
C16 C -0.2325(5) 0.7223(3) 0.4747(3) 0.0214(7) Uani 1 1 d .
C17 C -0.2306(4) 0.5717(3) 0.4727(2) 0.0188(6) Uani 1 1 d .
C18 C -0.1558(5) 0.5147(3) 0.3764(2) 0.0197(6) Uani 1 1 d .
C19 C -0.0602(5) 0.6045(3) 0.2813(2) 0.0232(7) Uani 1 1 d .
C20 C -0.1575(5) 0.3738(3) 0.3740(2) 0.0224(7) Uani 1 1 d .
H20 H -0.1092 0.3360 0.3099 0.027 Uiso 1 1 calc R

loop_
_atom_site_aniso_label
_atom_site_aniso_U_11
_atom_site_aniso_U_22
_atom_site_aniso_U_33
_atom_site_aniso_U_23
_atom_site_aniso_U_13
_atom_site_aniso_U_12
Zn1 0.0365(2) 0.0316(2) 0.0144(2) 0.00484(15) -0.00092(15) -0.01087(17)
O1 0.0353(13) 0.0234(11) 0.0138(11) -0.0009(9) -0.0005(9) -0.0045(10)
O2 0.0562(17) 0.0307(13) 0.0171(12) -0.0011(10) 0.0088(11) -0.0097(12)
O3 0.0596(17) 0.0169(11) 0.0214(13) -0.0043(9) 0.0002(11) -0.0079(11)
O4 0.0523(16) 0.0173(11) 0.0235(13) -0.0044(9) 0.0072(11) -0.0088(11)
N1 0.0290(15) 0.0265(14) 0.0194(14) -0.0002(11) -0.0015(11) -0.0063(12)
N2 0.0293(15) 0.0251(13) 0.0181(14) 0.0017(11) -0.0001(11) -0.0077(12)
N3 0.0325(16) 0.0212(13) 0.0160(14) 0.0024(11) 0.0012(11) -0.0075(12)
N4 0.0440(18) 0.0212(13) 0.0164(14) 0.0032(11) -0.0023(12) -0.0105(13)
N5 0.0361(16) 0.0135(12) 0.0209(14) 0.0004(10) 0.0003(12) -0.0071(11)
N6 0.0503(19) 0.0132(12) 0.0222(15) 0.0003(11) -0.0018(13) -0.0092(13)
C1 0.036(2) 0.0344(18) 0.0213(18) -0.0050(14) 0.0003(15) -0.0053(16)
C2 0.038(2) 0.0312(18) 0.033(2) -0.0040(15) -0.0075(16) -0.0007(16)
C3 0.039(2) 0.0243(17) 0.038(2) 0.0055(15) -0.0099(17) -0.0086(16)
C4 0.0337(19) 0.0281(17) 0.0208(17) 0.0041(13) -0.0027(14) -0.0103(15)
C5 0.0226(16) 0.0255(16) 0.0191(16) 0.0016(13) -0.0019(13) -0.0064(13)
C6 0.0239(16) 0.0256(16) 0.0164(15) 0.0021(12) -0.0028(13) -0.0068(13)
C7 0.038(2) 0.0303(17) 0.0180(17) 0.0033(13) -0.0025(14) -0.0080(16)
C8 0.042(2) 0.043(2) 0.0180(18) -0.0052(15) 0.0006(15) -0.0061(18)
C9 0.049(2) 0.0322(19) 0.0262(19) -0.0054(15) -0.0044(17) -0.0079(17)
C10 0.040(2) 0.0244(17) 0.0274(19) -0.0005(14) -0.0039(15) -0.0056(15)
C11 0.0280(17) 0.0130(13) 0.0155(15) 0.0022(11) -0.0040(13) -0.0049(12)
C12 0.0356(19) 0.0166(14) 0.0212(17) 0.0000(12) -0.0033(14) -0.0033(14)
C13 0.0229(16) 0.0167(14) 0.0135(15) -0.0036(11) 0.0001(12) -0.0018(12)
C14 0.0233(16) 0.0159(14) 0.0134(14) 0.0031(11) -0.0012(12) -0.0032(12)
C15 0.0249(17) 0.0194(15) 0.0163(15) 0.0006(12) -0.0023(13) -0.0049(13)
C16 0.0268(17) 0.0141(14) 0.0204(16) 0.0018(12) -0.0016(13) -0.0037(13)
C17 0.0212(16) 0.0152(14) 0.0197(16) -0.0019(11) -0.0027(12) -0.0042(12)
C18 0.0251(16) 0.0169(14) 0.0145(15) 0.0018(12) -0.0002(12) -0.0050(13)
C19 0.0287(18) 0.0202(15) 0.0185(16) 0.0010(12) -0.0011(13) -0.0066(14)
C20 0.0324(18) 0.0177(14) 0.0153(15) -0.0026(12) -0.0007(13) -0.0039(14)

loop_
_atom_type_symbol
_atom_type_description
_atom_type_scat_dispersion_real
_atom_type_scat_dispersion_imag
_atom_type_scat_source
C C 0.0033 0.0016 'International Tables Vol C Tables 4.2.6.8 and 6.1.1.4'
H H 0.0000 0.0000 'International Tables Vol C Tables 4.2.6.8 and 6.1.1.4'
N N 0.0061 0.0033 'International Tables Vol C Tables 4.2.6.8 and 6.1.1.4'
O O 0.0106 0.0060 'International Tables Vol C Tables 4.2.6.8 and 6.1.1.4'
Zn Zn 0.2839 1.4301 'International Tables Vol C Tables 4.2.6.8 and 6.1.1.4'

loop_
_geom_angle_atom_site_label_1
_geom_angle_atom_site_label_2
_geom_angle_atom_site_label_3
_geom_angle
_geom_angle_site_symmetry_1
_geom_angle_site_symmetry_3
O1 Zn1 N2 111.90(11) 2_566 .
O1 Zn1 N3 100.27(10) 2_566 .
N2 Zn1 N3 136.32(11) . .
O1 Zn1 N1 113.10(10) 2_566 .
N2 Zn1 N1 80.33(11) . .
N3 Zn1 N1 113.82(11) . .
O1 Zn1 O2 97.72(9) 2_566 .
N2 Zn1 O2 87.94(9) . .
N3 Zn1 O2 58.26(9) . .
N1 Zn1 O2 149.17(10) . .
C15 O1 Zn1 110.4(2) . 2_566
C19 O2 Zn1 82.24(18) . .
C1 N1 C5 118.7(3) . .
C1 N1 Zn1 128.1(2) . .
C5 N1 Zn1 113.1(2) . .
C10 N2 C6 119.4(3) . .
C10 N2 Zn1 125.6(2) . .
C6 N2 Zn1 114.9(2) . .
C19 N3 N5 120.0(2) . .
C19 N3 Zn1 98.4(2) . .
N5 N3 Zn1 135.0(2) . .
C15 N4 N6 117.5(3) . .
C16 N5 N3 126.5(3) . .
C16 N5 H5 116.8 . .
N3 N5 H5 116.8 . .
C12 N6 N4 128.2(3) . .
C12 N6 H6 115.9 . .
N4 N6 H6 115.9 . .
N1 C1 C2 122.4(3) . .
N1 C1 H1 118.8 . .
C2 C1 H1 118.8 . .
C3 C2 C1 118.5(3) . .
C3 C2 H2 120.8 . .
C1 C2 H2 120.8 . .
C2 C3 C4 119.9(3) . .
C2 C3 H3 120.0 . .
C4 C3 H3 120.0 . .
C5 C4 C3 118.9(3) . .
C5 C4 H4 120.5 . .
C3 C4 H4 120.5 . .
N1 C5 C4 121.5(3) . .
N1 C5 C6 115.7(3) . .
C4 C5 C6 122.8(3) . .
N2 C6 C7 121.1(3) . .
N2 C6 C5 115.7(3) . .
C7 C6 C5 123.2(3) . .
C8 C7 C6 119.2(3) . .
C8 C7 H7 120.4 . .
C6 C7 H7 120.4 . .
C7 C8 C9 119.4(3) . .
C7 C8 H8 120.3 . .
C9 C8 H8 120.3 . .
C10 C9 C8 118.6(3) . .
C10 C9 H9 120.7 . .
C8 C9 H9 120.7 . .
N2 C10 C9 122.4(3) . .
N2 C10 H10 118.8 . .
C9 C10 H10 118.8 . .
C20 C11 C14 120.3(3) . .
C20 C11 C12 120.3(3) . .
C14 C11 C12 119.3(3) . .
O3 C12 N6 121.6(3) . .
O3 C12 C11 123.7(3) . .
N6 C12 C11 114.7(3) . .
C14 C13 C17 119.9(3) . .
C14 C13 H13 120.1 . .
C17 C13 H13 120.1 . .
C13 C14 C11 119.6(3) . .
C13 C14 C15 122.0(3) . .
C11 C14 C15 118.3(3) . .
N4 C15 O1 119.0(3) . .
N4 C15 C14 121.7(3) . .
O1 C15 C14 119.1(3) . .
O4 C16 N5 121.8(3) . .
O4 C16 C17 122.8(3) . .
N5 C16 C17 115.4(3) . .
C13 C17 C18 120.3(3) . .
C13 C17 C16 119.9(3) . .
C18 C17 C16 119.7(3) . .
C20 C18 C17 119.8(3) . .
C20 C18 C19 121.2(3) . .
C17 C18 C19 118.8(3) . .
O2 C19 N3 117.9(3) . .
O2 C19 C18 122.6(3) . .
N3 C19 C18 119.3(3) . .
C18 C20 C11 120.1(3) . .
C18 C20 H20 119.9 . .
C11 C20 H20 119.9 . .

loop_
_geom_bond_atom_site_label_1
_geom_bond_atom_site_label_2
_geom_bond_distance
_geom_bond_site_symmetry_2
Zn1 O1 1.950(2) 2_566
Zn1 N2 2.035(3) .
Zn1 N3 2.045(3) .
Zn1 N1 2.087(3) .
Zn1 O2 2.444(2) .
O1 C15 1.316(4) .
O1 Zn1 1.950(2) 2_566
O2 C19 1.259(4) .
O3 C12 1.248(4) .
O4 C16 1.245(4) .
N1 C1 1.340(4) .
N1 C5 1.351(4) .
N2 C10 1.333(4) .
N2 C6 1.348(4) .
N3 C19 1.323(4) .
N3 N5 1.388(4) .
N4 C15 1.304(4) .
N4 N6 1.384(4) .
N5 C16 1.337(4) .
N5 H5 0.8600 .
N6 C12 1.341(4) .
N6 H6 0.8600 .
C1 C2 1.386(5) .
C1 H1 0.9300 .
C2 C3 1.365(5) .
C2 H2 0.9300 .
C3 C4 1.384(5) .
C3 H3 0.9300 .
C4 C5 1.381(4) .
C4 H4 0.9300 .
C5 C6 1.487(4) .
C6 C7 1.384(4) .
C7 C8 1.379(5) .
C7 H7 0.9300 .
C8 C9 1.382(5) .
C8 H8 0.9300 .
C9 C10 1.375(5) .
C9 H9 0.9300 .
C10 H10 0.9300 .
C11 C20 1.391(4) .
C11 C14 1.406(4) .
C11 C12 1.463(4) .
C13 C14 1.386(4) .
C13 C17 1.395(4) .
C13 H13 0.9300 .
C14 C15 1.462(4) .
C16 C17 1.470(4) .
C17 C18 1.401(4) .
C18 C20 1.380(4) .
C18 C19 1.475(4) .
C20 H20 0.9300 .

loop_
_geom_hbond_atom_site_label_D
_geom_hbond_atom_site_label_H
_geom_hbond_atom_site_label_A
_geom_hbond_distance_DH
_geom_hbond_distance_HA
_geom_hbond_distance_DA
_geom_hbond_angle_DHA
_geom_hbond_site_symmetry_A
N5 H5 O3 0.86 1.92 2.778(3) 175.1 1_565
N6 H6 O4 0.86 1.95 2.809(3) 175.3 1_545
C8 H8 O4 0.93 2.33 3.198(4) 156.2 1_654
C1 H1 O3 0.93 2.42 3.260(4) 149.9 1_565
